data_9000482
loop_
_publ_author_name
'Meagher, E. P.'

_publ_section_title
;
 The atomic arrangement of pellyite: Ba2Ca(Fe,Mg)2Si6O17
;
_journal_name_full 'American Mineralogist'
_journal_page_first 67
_journal_page_last 73
_journal_volume 61
_journal_year 1976
_chemical_formula_sum 'Al0.2 Ba2 Ca Fe1.48 Mg0.22 Mn0.18 O17 Si5.8 Zn0.12'
_chemical_name_mineral Pellyite
_space_group_IT_number 63
_symmetry_space_group_name_Hall '-C 2c 2'
_symmetry_space_group_name_H-M 'C m c m'
_cell_angle_alpha 90
_cell_angle_beta 90
_cell_angle_gamma 90
_cell_length_a 15.677
_cell_length_b 7.15
_cell_length_c 14.209
_cell_formula_units_Z 4
_cell_volume 1592.695
_database_code_amcsd 0000493
_exptl_crystal_density_diffrn 3.590
_cod_original_formula_sum 'Ba2 (Fe1.48 Mg.22 Mn.18 Zn.12) Al.2 Si5.8 Ca O17'
_cod_database_code 9000482

loop_
_space_group_symop_operation_xyz
x,y,z
1/2+x,1/2+y,z
x,-y,1/2+z
1/2+x,1/2-y,1/2+z
-x,y,1/2-z
1/2-x,1/2+y,1/2-z
-x,y,z
1/2-x,1/2+y,z
x,-y,-z
1/2+x,1/2-y,-z
x,y,1/2-z
1/2+x,1/2+y,1/2-z
-x,-y,1/2+z
1/2-x,1/2-y,1/2+z
-x,-y,-z
1/2-x,1/2-y,-z

loop_
_atom_site_aniso_label
_atom_site_aniso_U_11
_atom_site_aniso_U_22
_atom_site_aniso_U_33
_atom_site_aniso_U_12
_atom_site_aniso_U_13
_atom_site_aniso_U_23
Ba 0.00959 0.01243 0.01411 -0.00307 0.00000 0.00000
Fe 0.00685 0.01145 0.00430 0.00000 0.00000 0.00201
Mg 0.00685 0.01145 0.00430 0.00000 0.00000 0.00201
Mn 0.00685 0.01145 0.00430 0.00000 0.00000 0.00201
Zn 0.00685 0.01145 0.00430 0.00000 0.00000 0.00201
Al1 0.01058 0.00609 0.00593 -0.00068 0.00293 0.00057
Si1 0.01058 0.00609 0.00593 -0.00068 0.00293 0.00057
Si2 0.00759 0.00684 0.00583 0.00000 0.00000 -0.00036
Ca 0.00946 0.01049 0.00880 0.00000 0.00000 -0.01647
O1 0.05130 0.04307 0.00378 0.00000 0.00000 0.00077
O2 0.01407 0.01559 0.01759 0.00426 0.00474 -0.00422
O3 0.03312 0.01717 0.02393 0.01028 -0.01512 -0.00803
O4 0.02291 0.02600 0.01718 0.00522 0.00226 0.01024
O5 0.02328 0.01204 0.01718 -0.00170 0.00000 0.00000
O6 0.01619 0.00427 0.02015 0.00000 0.00000 0.00355

loop_
_atom_site_label
_atom_site_fract_x
_atom_site_fract_y
_atom_site_fract_z
_atom_site_occupancy
Ba 0.13740 0.33260 0.25000 1.00000
Fe 0.29220 0.00000 0.00000 0.74000
Mg 0.29220 0.00000 0.00000 0.11000
Mn 0.29220 0.00000 0.00000 0.09000
Zn 0.29220 0.00000 0.00000 0.06000
Al1 0.34770 0.29820 0.14130 0.05000
Si1 0.34770 0.29820 0.14130 0.95000
Si2 0.00000 0.06120 0.10800 1.00000
Ca 0.50000 0.00000 0.00000 1.00000
O1 0.00000 0.00000 0.00000 1.00000
O2 0.38530 0.13030 0.07980 1.00000
O3 0.08670 -0.02640 0.15210 1.00000
O4 0.25590 0.36900 0.10790 1.00000
O5 0.33300 0.21890 0.25000 1.00000
O6 0.00000 0.28040 0.12860 1.00000

loop_
_cod_related_entry_id
_cod_related_entry_database
_cod_related_entry_code
1 AMCSD 0000493
